data_9001837
loop_
_publ_author_name
'Yang, H.'
'Downs, R. T.'
'Finger, L. W.'
'Hazen, R. M.'
'Prewitt, C. T.'

_publ_section_title
;
 Compressibility and crystal structure of kyanite, Al2SiO5, at high pressure
 Sample: at P = 1.35 GPa
;
_journal_name_full 'American Mineralogist'
_journal_page_first 467
_journal_page_last 474
_journal_volume 82
_journal_year 1997
_chemical_formula_sum 'Al2 O5 Si'
_chemical_name_mineral Kyanite
_space_group_IT_number 2
_symmetry_space_group_name_Hall '-P 1'
_symmetry_space_group_name_H-M 'P -1'
_cell_angle_alpha 90.023
_cell_angle_beta 101.112
_cell_angle_gamma 106.001
_cell_length_a 7.1038
_cell_length_b 7.8305
_cell_length_c 5.5605
_cell_formula_units_Z 4
_cell_volume 291.282
_database_code_amcsd 0001893
_diffrn_ambient_pressure 1.35e+06
_exptl_crystal_density_diffrn 3.695
_cod_original_formula_sum 'Al2 Si O5'
_cod_database_code 9001837

loop_
_space_group_symop_operation_xyz
x,y,z
-x,-y,-z

loop_
_atom_site_label
_atom_site_fract_x
_atom_site_fract_y
_atom_site_fract_z
_atom_site_U_iso_or_equiv
Al1 0.32490 0.70410 0.45810 0.00545
Al2 0.29720 0.69890 0.94990 0.00443
Al3 0.09960 0.38610 0.64050 0.00469
Al4 0.11140 0.91710 0.16390 0.00469
Si1 0.29640 0.06470 0.70670 0.00481
Si2 0.29220 0.33240 0.19110 0.00443
O1 0.10920 0.14800 0.12960 0.00469
O2 0.12150 0.68440 0.17860 0.00583
O3 0.27480 0.45460 0.95500 0.00532
O4 0.28370 0.93610 0.93670 0.00557
O5 0.10800 0.15160 0.66700 0.00583
O6 0.12130 0.63100 0.64030 0.00570
O7 0.28210 0.44550 0.42970 0.00570
O8 0.29150 0.94760 0.46570 0.00557
O9 0.50050 0.27430 0.24450 0.00722
O10 0.50150 0.23200 0.75550 0.00722

loop_
_cod_related_entry_id
_cod_related_entry_database
_cod_related_entry_code
1 AMCSD 0001893
